data_2241718
loop_
_publ_author_name
'Zingales, Sarah K.'
'Moore, Morgan E.'
'Goetz, Andrew D.'
'Padgett, Clifford W.'

_publ_section_title
;
 Crystal structure of
 (<i>E</i>)-2-[(2-bromopyridin-3-yl)methylidene]-6-methoxy-3,4-dihydronaphthalen-1(2<i>H</i>)-one
 and
 3-[(<i>E</i>)-(6-methoxy-1-oxo-1,2,3,4-tetrahydronaphthalen-2-ylidene)methyl]pyridin-2(1<i>H</i>)-one
;
_journal_issue 7
_journal_name_full 'Acta Crystallographica Section E'
_journal_page_first 955
_journal_page_last 958
_journal_paper_doi 10.1107/S2056989016009300
_journal_volume 72
_journal_year 2016
_chemical_formula_iupac 'C17 H14 Br N O2'
_chemical_formula_moiety 'C17 H14 Br N O2'
_chemical_formula_sum 'C17 H14 Br N O2'
_chemical_formula_weight 344.21
_chemical_name_systematic
(<i>E</i>)-2-[(2-Bromopyridin-3-yl)methylidene]-6-methoxy-3,4-dihydronaphthalen-1(2<i>H</i>)-one
_space_group_IT_number 14
_symmetry_cell_setting monoclinic
_symmetry_space_group_name_Hall '-P 2ybc'
_symmetry_space_group_name_H-M 'P 1 21/c 1'
_atom_sites_solution_hydrogens geom
_atom_sites_solution_primary direct
_atom_sites_solution_secondary difmap
_cell_angle_alpha 90.0000
_cell_angle_beta 92.760(9)
_cell_angle_gamma 90.0000
_cell_formula_units_Z 4
_cell_length_a 8.885(8)
_cell_length_b 14.253(13)
_cell_length_c 11.583(11)
_cell_measurement_reflns_used 3472
_cell_measurement_temperature 173
_cell_measurement_theta_max 27.50
_cell_measurement_theta_min 2.30
_cell_volume 1465(2)
_computing_cell_refinement
;
<i>CrystalClear-SM Expert</i> (Rigaku, 2011)
;
_computing_data_collection
;
<i>CrystalClear-SM Expert</i> (Rigaku, 2011)
;
_computing_data_reduction
;
<i>CrystalClear-SM Expert</i> (Rigaku, 2011)
;
_computing_molecular_graphics
;
CrystalStructure (Rigaku, 2011)
;
_computing_publication_material
;
CrystalStructure (Rigaku, 2011)
;
_computing_structure_refinement
;
SHELXL97 (Sheldrick, 2008)
;
_computing_structure_solution
;
SHELXS97 (Sheldrick, 2008)
;
_diffrn_ambient_temperature 173
_diffrn_detector_area_resol_mean 6.827
_diffrn_measured_fraction_theta_full 0.995
_diffrn_measured_fraction_theta_max 0.995
_diffrn_measurement_device_type 'Rigaku XtaLAB mini'
_diffrn_measurement_method \w
_diffrn_radiation_type 'Mo K\a'
_diffrn_radiation_wavelength 0.71075
_diffrn_reflns_av_R_equivalents 0.0563
_diffrn_reflns_limit_h_max 11
_diffrn_reflns_limit_h_min -11
_diffrn_reflns_limit_k_max 18
_diffrn_reflns_limit_k_min -18
_diffrn_reflns_limit_l_max 15
_diffrn_reflns_limit_l_min -15
_diffrn_reflns_number 15395
_diffrn_reflns_theta_full 27.53
_diffrn_reflns_theta_max 27.53
_diffrn_standards_number 0
_exptl_absorpt_coefficient_mu 2.817
_exptl_absorpt_correction_T_max 0.754
_exptl_absorpt_correction_T_min 0.587
_exptl_absorpt_correction_type multi-scan
_exptl_absorpt_process_details
;
(<i>REQAB</i>; Rigaku, 1998)
;
_exptl_crystal_colour dark-purple/brown
_exptl_crystal_density_diffrn 1.560
_exptl_crystal_density_method 'not measured'
_exptl_crystal_description prism
_exptl_crystal_F_000 696.00
_exptl_crystal_size_max 0.450
_exptl_crystal_size_mid 0.300
_exptl_crystal_size_min 0.100
_refine_diff_density_max 0.260
_refine_diff_density_min -0.460
_refine_ls_extinction_method none
_refine_ls_goodness_of_fit_ref 0.985
_refine_ls_hydrogen_treatment constr
_refine_ls_number_parameters 190
_refine_ls_number_reflns 3363
_refine_ls_number_restraints 0
_refine_ls_R_factor_gt 0.0406
_refine_ls_shift/su_max 0.001
_refine_ls_structure_factor_coef Fsqd
_refine_ls_weighting_details 'w = 1/[\s^2^(Fo^2^)+(0.0211P)^2^+1.2385P] where P=(Fo^2^+2Fc^2^)/3'
_refine_ls_weighting_scheme calc
_refine_ls_wR_factor_ref 0.0877
_reflns_number_gt 2583
_reflns_number_total 3363
_reflns_threshold_expression F^2^>2.0\s(F^2^)
_cod_data_source_file bg2587sup1.cif
_cod_data_source_block I
_cod_original_cell_volume 1465(3)
_cod_database_code 2241718

loop_
_symmetry_equiv_pos_site_id
_symmetry_equiv_pos_as_xyz
1 +X,+Y,+Z
2 -X,1/2+Y,1/2-Z
3 -X,-Y,-Z
4 +X,1/2-Y,1/2+Z

loop_
_atom_site_type_symbol
_atom_site_label
_atom_site_fract_x
_atom_site_fract_y
_atom_site_fract_z
_atom_site_U_iso_or_equiv
_atom_site_adp_type
_atom_site_calc_flag
_atom_site_refinement_flags
_atom_site_occupancy
_atom_site_symmetry_multiplicity
Br Br1 -0.13688(4) 0.66365(2) 0.18318(3) 0.05196(12) Uani d . 1.0 4
O O1 0.4068(3) 0.77510(13) 0.2922(2) 0.0510(6) Uani d . 1.0 4
O O2 0.8298(3) 0.48452(15) 0.56282(19) 0.0521(6) Uani d . 1.0 4
N N1 -0.1337(3) 0.6115(2) -0.0441(3) 0.0519(7) Uani d . 1.0 4
C C1 -0.0406(4) 0.63829(19) 0.0420(3) 0.0399(7) Uani d . 1.0 4
C C2 -0.0701(5) 0.5917(3) -0.1437(3) 0.0569(9) Uani d . 1.0 4
C C3 0.0819(4) 0.5971(3) -0.1590(3) 0.0511(8) Uani d . 1.0 4
C C4 0.1750(4) 0.6256(2) -0.0669(3) 0.0441(8) Uani d . 1.0 4
C C5 0.1155(4) 0.64673(18) 0.0395(3) 0.0366(7) Uani d . 1.0 4
C C6 0.2119(4) 0.67894(19) 0.1378(3) 0.0382(7) Uani d . 1.0 4
C C7 0.3472(3) 0.64406(18) 0.1728(3) 0.0355(7) Uani d . 1.0 4
C C8 0.4221(4) 0.55788(19) 0.1273(3) 0.0397(7) Uani d . 1.0 4
C C9 0.4650(4) 0.49170(19) 0.2271(3) 0.0431(7) Uani d . 1.0 4
C C10 0.5546(3) 0.53914(19) 0.3242(3) 0.0349(7) Uani d . 1.0 4
C C11 0.5366(3) 0.63552(18) 0.3440(3) 0.0352(7) Uani d . 1.0 4
C C12 0.4297(3) 0.69188(19) 0.2712(3) 0.0380(7) Uani d . 1.0 4
C C13 0.6523(3) 0.48629(19) 0.3960(3) 0.0370(7) Uani d . 1.0 4
C C14 0.7322(4) 0.5294(2) 0.4867(3) 0.0411(7) Uani d . 1.0 4
C C15 0.7157(4) 0.6258(3) 0.5061(3) 0.0477(8) Uani d . 1.0 4
C C16 0.6194(4) 0.6772(2) 0.4356(3) 0.0447(8) Uani d . 1.0 4
C C17 0.8613(4) 0.3880(3) 0.5410(3) 0.0539(9) Uani d . 1.0 4
H H2 -0.1340 0.5728 -0.2077 0.0683 Uiso calc R 1.0 4
H H3 0.1219 0.5817 -0.2311 0.0613 Uiso calc R 1.0 4
H H4 0.2804 0.6309 -0.0758 0.0530 Uiso calc R 1.0 4
H H6 0.1750 0.7297 0.1814 0.0459 Uiso calc R 1.0 4
H H8A 0.5135 0.5761 0.0871 0.0476 Uiso calc R 1.0 4
H H8B 0.3525 0.5256 0.0710 0.0476 Uiso calc R 1.0 4
H H9A 0.3720 0.4651 0.2576 0.0517 Uiso calc R 1.0 4
H H9B 0.5248 0.4391 0.1975 0.0517 Uiso calc R 1.0 4
H H13 0.6639 0.4210 0.3828 0.0445 Uiso calc R 1.0 4
H H15 0.7712 0.6553 0.5682 0.0572 Uiso calc R 1.0 4
H H16 0.6088 0.7425 0.4493 0.0536 Uiso calc R 1.0 4
H H17A 0.9360 0.3650 0.5993 0.0646 Uiso calc R 1.0 4
H H17B 0.9011 0.3816 0.4640 0.0646 Uiso calc R 1.0 4
H H17C 0.7684 0.3513 0.5450 0.0646 Uiso calc R 1.0 4

loop_
_atom_site_aniso_label
_atom_site_aniso_U_11
_atom_site_aniso_U_22
_atom_site_aniso_U_33
_atom_site_aniso_U_12
_atom_site_aniso_U_13
_atom_site_aniso_U_23
Br1 0.04010(19) 0.0613(3) 0.0558(3) 0.01067(15) 0.01591(15) 0.01474(16)
O1 0.0488(14) 0.0315(12) 0.0735(16) 0.0008(9) 0.0093(12) -0.0123(11)
O2 0.0533(14) 0.0551(14) 0.0471(13) 0.0012(11) -0.0050(11) -0.0050(11)
N1 0.0415(16) 0.0614(18) 0.0525(17) -0.0020(13) -0.0003(14) 0.0138(14)
C1 0.0361(16) 0.0365(16) 0.0479(18) 0.0030(12) 0.0094(14) 0.0138(13)
C2 0.062(3) 0.063(3) 0.045(2) -0.0061(18) -0.0079(17) 0.0126(17)
C3 0.061(3) 0.051(2) 0.0415(18) 0.0011(16) 0.0087(16) 0.0097(15)
C4 0.0470(19) 0.0387(17) 0.0478(19) -0.0008(14) 0.0126(15) 0.0097(14)
C5 0.0355(16) 0.0307(15) 0.0443(17) 0.0021(11) 0.0084(13) 0.0097(12)
C6 0.0387(17) 0.0308(15) 0.0462(17) -0.0009(12) 0.0131(14) 0.0029(12)
C7 0.0348(16) 0.0294(14) 0.0434(17) -0.0018(11) 0.0130(13) -0.0027(12)
C8 0.0348(16) 0.0411(17) 0.0436(17) 0.0037(12) 0.0052(13) -0.0104(13)
C9 0.0448(18) 0.0315(15) 0.0525(19) 0.0045(13) -0.0029(15) -0.0117(14)
C10 0.0304(15) 0.0348(15) 0.0406(16) -0.0043(11) 0.0111(12) -0.0073(12)
C11 0.0301(15) 0.0323(14) 0.0439(17) -0.0047(11) 0.0103(13) -0.0085(12)
C12 0.0347(16) 0.0307(15) 0.0499(18) -0.0049(12) 0.0162(13) -0.0085(13)
C13 0.0341(16) 0.0346(15) 0.0432(16) -0.0048(12) 0.0103(13) -0.0059(13)
C14 0.0366(16) 0.0471(18) 0.0404(17) -0.0030(13) 0.0098(13) -0.0049(14)
C15 0.0425(19) 0.0508(19) 0.0498(19) -0.0093(15) 0.0016(15) -0.0161(15)
C16 0.0418(18) 0.0391(17) 0.0543(19) -0.0063(13) 0.0124(15) -0.0162(14)
C17 0.054(3) 0.058(3) 0.049(2) 0.0080(17) 0.0013(16) 0.0003(16)

loop_
_atom_type_symbol
_atom_type_description
_atom_type_scat_dispersion_real
_atom_type_scat_dispersion_imag
_atom_type_scat_source
C C 0.0033 0.0016
;
International Tables for Crystallography
(1992, Vol. C, Tables 4.2.6.8 and 6.1.1.4)
;
H H 0.0000 0.0000
;
International Tables for Crystallography
(1992, Vol. C, Table 6.1.1.4)
;
Br Br -0.2901 2.4595
;
International Tables for Crystallography
(1992, Vol. C, Tables 4.2.6.8 and 6.1.1.4)
;
N N 0.0061 0.0033
;
International Tables for Crystallography
(1992, Vol. C, Tables 4.2.6.8 and 6.1.1.4)
;
O O 0.0106 0.0060
;
International Tables for Crystallography
(1992, Vol. C, Tables 4.2.6.8 and 6.1.1.4)
;

loop_
_geom_angle_atom_site_label_1
_geom_angle_atom_site_label_2
_geom_angle_atom_site_label_3
_geom_angle
_geom_angle_publ_flag
C14 O2 C17 117.4(3) .
C1 N1 C2 115.9(3) .
Br1 C1 N1 114.2(3) .
Br1 C1 C5 119.2(3) .
N1 C1 C5 126.6(3) .
N1 C2 C3 123.9(4) .
C2 C3 C4 118.3(4) .
C3 C4 C5 120.5(3) .
C1 C5 C4 114.8(3) .
C1 C5 C6 123.7(3) .
C4 C5 C6 121.4(3) .
C5 C6 C7 126.8(3) .
C6 C7 C8 126.9(3) .
C6 C7 C12 117.4(3) .
C8 C7 C12 115.6(3) .
C7 C8 C9 109.8(3) .
C8 C9 C10 113.1(3) .
C9 C10 C11 120.1(3) .
C9 C10 C13 119.6(3) .
C11 C10 C13 120.3(3) .
C10 C11 C12 121.0(3) .
C10 C11 C16 118.7(3) .
C12 C11 C16 120.3(3) .
O1 C12 C7 120.8(3) .
O1 C12 C11 121.3(3) .
C7 C12 C11 117.8(3) .
C10 C13 C14 119.7(3) .
O2 C14 C13 124.7(3) .
O2 C14 C15 115.1(3) .
C13 C14 C15 120.3(3) .
C14 C15 C16 119.8(3) .
C11 C16 C15 121.2(3) .
N1 C2 H2 118.055 no
C3 C2 H2 118.055 no
C2 C3 H3 120.838 no
C4 C3 H3 120.843 no
C3 C4 H4 119.759 no
C5 C4 H4 119.753 no
C5 C6 H6 116.619 no
C7 C6 H6 116.628 no
C7 C8 H8A 109.712 no
C7 C8 H8B 109.712 no
C9 C8 H8A 109.713 no
C9 C8 H8B 109.719 no
H8A C8 H8B 108.195 no
C8 C9 H9A 108.968 no
C8 C9 H9B 108.968 no
C10 C9 H9A 108.972 no
C10 C9 H9B 108.971 no
H9A C9 H9B 107.765 no
C10 C13 H13 120.158 no
C14 C13 H13 120.170 no
C14 C15 H15 120.081 no
C16 C15 H15 120.079 no
C11 C16 H16 119.393 no
C15 C16 H16 119.404 no
O2 C17 H17A 109.466 no
O2 C17 H17B 109.477 no
O2 C17 H17C 109.473 no
H17A C17 H17B 109.467 no
H17A C17 H17C 109.469 no
H17B C17 H17C 109.476 no

loop_
_geom_bond_atom_site_label_1
_geom_bond_atom_site_label_2
_geom_bond_distance
_geom_bond_publ_flag
Br1 C1 1.916(4) .
O1 C12 1.230(4) .
O2 C14 1.366(4) .
O2 C17 1.428(4) .
N1 C1 1.322(4) .
N1 C2 1.339(5) .
C1 C5 1.394(5) .
C2 C3 1.373(6) .
C3 C4 1.379(5) .
C4 C5 1.396(5) .
C5 C6 1.466(4) .
C6 C7 1.345(4) .
C7 C8 1.504(4) .
C7 C12 1.490(4) .
C8 C9 1.526(5) .
C9 C10 1.507(4) .
C10 C11 1.403(4) .
C10 C13 1.394(4) .
C11 C12 1.477(4) .
C11 C16 1.395(5) .
C13 C14 1.383(5) .
C14 C15 1.400(5) .
C15 C16 1.367(5) .
C2 H2 0.950 no
C3 H3 0.950 no
C4 H4 0.950 no
C6 H6 0.950 no
C8 H8A 0.990 no
C8 H8B 0.990 no
C9 H9A 0.990 no
C9 H9B 0.990 no
C13 H13 0.950 no
C15 H15 0.950 no
C16 H16 0.950 no
C17 H17A 0.980 no
C17 H17B 0.980 no
C17 H17C 0.980 no

loop_
_geom_contact_atom_site_label_1
_geom_contact_atom_site_label_2
_geom_contact_distance
_geom_contact_site_symmetry_2
_geom_contact_publ_flag
Br1 C6 3.175(5) . no
O1 C6 2.788(4) . no
O1 C16 2.824(4) . no
O2 C16 3.597(5) . no
N1 C4 2.776(5) . no
C1 C3 2.682(5) . no
C2 C5 2.739(5) . no
C4 C7 3.115(5) . no
C4 C8 3.215(5) . no
C5 C8 3.129(5) . no
C7 C10 2.898(5) . no
C8 C11 2.883(5) . no
C9 C12 2.918(5) . no
C10 C15 2.779(5) . no
C11 C14 2.786(5) . no
C13 C16 2.777(5) . no
C13 C17 2.816(5) . no
Br1 C11 3.545(4) 1_455 no
O1 C3 3.482(5) 4_565 no
O1 C4 3.039(5) 4_565 no
O1 C9 3.302(5) 2_655 no
O2 O2 3.447(5) 3_766 no
O2 C17 3.549(5) 3_766 no
C3 O1 3.482(5) 4_564 no
C4 O1 3.039(5) 4_564 no
C5 C17 3.572(6) 2_655 no
C9 O1 3.302(5) 2_645 no
C10 C14 3.576(5) 3_666 no
C11 Br1 3.545(4) 1_655 no
C14 C10 3.576(5) 3_666 no
C17 O2 3.549(5) 3_766 no
C17 C5 3.572(6) 2_645 no
Br1 H6 2.9275 . no
O1 H6 2.4600 . no
O1 H16 2.5365 . no
O2 H13 2.6545 . no
O2 H15 2.4904 . no
N1 H3 3.2414 . no
C1 H2 3.1134 . no
C1 H4 3.2223 . no
C1 H6 2.7708 . no
C2 H4 3.2239 . no
C4 H2 3.2145 . no
C4 H6 3.2363 . no
C4 H8A 3.4942 . no
C4 H8B 2.6124 . no
C5 H3 3.2719 . no
C5 H8B 2.7337 . no
C6 H4 2.6663 . no
C6 H8A 3.1347 . no
C6 H8B 2.6513 . no
C7 H4 2.9181 . no
C7 H9A 2.7383 . no
C7 H9B 3.3265 . no
C8 H4 2.8141 . no
C8 H6 3.3683 . no
C9 H13 2.6622 . no
C10 H8A 2.8022 . no
C10 H8B 3.3699 . no
C10 H16 3.2663 . no
C11 H8A 3.0904 . no
C11 H9A 2.9829 . no
C11 H9B 3.2731 . no
C11 H13 3.2840 . no
C11 H15 3.2626 . no
C12 H6 2.5034 . no
C12 H8A 2.8241 . no
C12 H8B 3.3631 . no
C12 H9A 3.2750 . no
C12 H16 2.6445 . no
C13 H9A 2.9123 . no
C13 H9B 2.6028 . no
C13 H15 3.2694 . no
C13 H17B 2.7501 . no
C13 H17C 2.7511 . no
C14 H16 3.2512 . no
C14 H17A 3.2009 . no
C14 H17B 2.6071 . no
C14 H17C 2.6424 . no
C15 H13 3.2725 . no
C17 H13 2.5192 . no
H2 H3 2.3066 . no
H3 H4 2.3381 . no
H4 H6 3.4655 . no
H4 H8A 2.8438 . no
H4 H8B 2.3341 . no
H6 H8B 3.5753 . no
H8A H9A 2.8675 . no
H8A H9B 2.3336 . no
H8B H9A 2.3265 . no
H8B H9B 2.4075 . no
H9A H13 2.9774 . no
H9B H13 2.4383 . no
H13 H17A 3.4907 . no
H13 H17B 2.3340 . no
H13 H17C 2.2821 . no
H15 H16 2.3091 . no
Br1 H3 3.5417 3_565 no
Br1 H8A 3.4801 1_455 no
Br1 H15 2.9998 4_464 no
Br1 H17A 3.0445 3_666 no
O1 H3 3.2529 4_565 no
O1 H4 2.3578 4_565 no
O1 H9A 3.4120 2_655 no
O1 H9B 2.4164 2_655 no
O1 H13 2.9497 2_655 no
O1 H17C 3.0841 3_666 no
O2 H2 2.9448 1_656 no
O2 H9A 2.9006 3_666 no
O2 H17A 3.5822 3_766 no
O2 H17B 3.0868 3_766 no
N1 H8A 3.5846 1_455 no
N1 H8B 2.7636 3_565 no
N1 H9A 3.3590 3_565 no
N1 H16 3.0906 4_464 no
C1 H15 3.4050 4_464 no
C2 H8B 3.1634 3_565 no
C2 H9A 3.0408 3_565 no
C3 H6 3.2152 4_564 no
C3 H9B 3.5819 3_665 no
C3 H13 3.5284 3_665 no
C3 H17B 3.5563 3_665 no
C4 H6 3.5709 4_564 no
C4 H9B 3.2624 3_665 no
C4 H17A 3.5660 2_655 no
C4 H17C 3.2643 2_655 no
C5 H17A 3.5209 2_655 no
C5 H17B 3.3507 2_655 no
C5 H17C 3.2590 2_655 no
C6 H17A 3.4317 3_666 no
C6 H17B 3.2597 2_655 no
C6 H17C 3.2537 2_655 no
C7 H17C 3.4744 3_666 no
C8 H2 3.3343 3_565 no
C8 H8A 3.2064 3_665 no
C8 H8B 3.3383 3_665 no
C9 H2 3.0789 3_565 no
C9 H4 3.4093 3_665 no
C10 H3 3.5613 3_665 no
C11 H17C 3.0608 3_666 no
C12 H4 3.3921 4_565 no
C12 H9B 3.5629 2_655 no
C12 H17C 2.8936 3_666 no
C13 H3 2.9961 3_665 no
C14 H9A 3.1465 3_666 no
C14 H17A 3.4966 3_766 no
C14 H17B 3.5174 3_766 no
C15 H2 3.5940 1_656 no
C15 H9A 3.1588 3_666 no
C15 H17A 3.3838 3_766 no
C15 H17B 3.4081 3_766 no
C16 H17C 3.4878 3_666 no
C17 H6 3.4285 2_645 no
H2 O2 2.9448 1_454 no
H2 C8 3.3343 3_565 no
H2 C9 3.0789 3_565 no
H2 C15 3.5940 1_454 no
H2 H8B 2.9228 3_565 no
H2 H9A 2.2314 3_565 no
H2 H9B 3.4838 3_565 no
H2 H15 2.9364 1_454 no
H3 Br1 3.5417 3_565 no
H3 O1 3.2529 4_564 no
H3 C10 3.5613 3_665 no
H3 C13 2.9961 3_665 no
H3 H6 2.9190 4_564 no
H3 H9B 3.1583 3_665 no
H3 H13 2.6509 3_665 no
H3 H17B 2.7453 3_665 no
H4 O1 2.3578 4_564 no
H4 C9 3.4093 3_665 no
H4 C12 3.3921 4_564 no
H4 H6 3.5320 4_564 no
H4 H8A 3.4784 3_665 no
H4 H9B 2.4924 3_665 no
H4 H16 3.4309 4_564 no
H4 H17C 3.1940 2_655 no
H6 C3 3.2152 4_565 no
H6 C4 3.5709 4_565 no
H6 C17 3.4285 2_655 no
H6 H3 2.9190 4_565 no
H6 H4 3.5320 4_565 no
H6 H13 3.1833 2_655 no
H6 H17A 3.0803 3_666 no
H6 H17B 2.8049 2_655 no
H6 H17C 3.2031 2_655 no
H6 H17C 3.3881 3_666 no
H8A Br1 3.4801 1_655 no
H8A N1 3.5846 1_655 no
H8A C8 3.2064 3_665 no
H8A H4 3.4784 3_665 no
H8A H8A 2.9651 3_665 no
H8A H8B 2.6613 3_665 no
H8A H9B 3.3050 3_665 no
H8A H16 3.1746 4_564 no
H8B N1 2.7636 3_565 no
H8B C2 3.1634 3_565 no
H8B C8 3.3383 3_665 no
H8B H2 2.9228 3_565 no
H8B H8A 2.6613 3_665 no
H8B H8B 3.2432 3_665 no
H8B H9B 3.3817 3_665 no
H9A O1 3.4120 2_645 no
H9A O2 2.9006 3_666 no
H9A N1 3.3590 3_565 no
H9A C2 3.0408 3_565 no
H9A C14 3.1465 3_666 no
H9A C15 3.1588 3_666 no
H9A H2 2.2314 3_565 no
H9A H15 2.9801 3_666 no
H9B O1 2.4164 2_645 no
H9B C3 3.5819 3_665 no
H9B C4 3.2624 3_665 no
H9B C12 3.5629 2_645 no
H9B H2 3.4838 3_565 no
H9B H3 3.1583 3_665 no
H9B H4 2.4924 3_665 no
H9B H8A 3.3050 3_665 no
H9B H8B 3.3817 3_665 no
H9B H16 3.4571 2_645 no
H13 O1 2.9497 2_645 no
H13 C3 3.5284 3_665 no
H13 H3 2.6509 3_665 no
H13 H6 3.1833 2_645 no
H15 Br1 2.9998 4_665 no
H15 C1 3.4050 4_665 no
H15 H2 2.9364 1_656 no
H15 H9A 2.9801 3_666 no
H15 H17A 3.3316 3_766 no
H15 H17B 3.0003 3_766 no
H16 N1 3.0906 4_665 no
H16 H4 3.4309 4_565 no
H16 H8A 3.1746 4_565 no
H16 H9B 3.4571 2_655 no
H17A Br1 3.0445 3_666 no
H17A O2 3.5822 3_766 no
H17A C4 3.5660 2_645 no
H17A C5 3.5209 2_645 no
H17A C6 3.4317 3_666 no
H17A C14 3.4966 3_766 no
H17A C15 3.3838 3_766 no
H17A H6 3.0803 3_666 no
H17A H15 3.3316 3_766 no
H17B O2 3.0868 3_766 no
H17B C3 3.5563 3_665 no
H17B C5 3.3507 2_645 no
H17B C6 3.2597 2_645 no
H17B C14 3.5174 3_766 no
H17B C15 3.4081 3_766 no
H17B H3 2.7453 3_665 no
H17B H6 2.8049 2_645 no
H17B H15 3.0003 3_766 no
H17C O1 3.0841 3_666 no
H17C C4 3.2643 2_645 no
H17C C5 3.2590 2_645 no
H17C C6 3.2537 2_645 no
H17C C7 3.4744 3_666 no
H17C C11 3.0608 3_666 no
H17C C12 2.8936 3_666 no
H17C C16 3.4878 3_666 no
H17C H4 3.1940 2_645 no
H17C H6 3.2031 2_645 no
H17C H6 3.3881 3_666 no

loop_
_geom_torsion_atom_site_label_1
_geom_torsion_atom_site_label_2
_geom_torsion_atom_site_label_3
_geom_torsion_atom_site_label_4
_geom_torsion
_geom_torsion_publ_flag
C17 O2 C14 C13 5.8(4) no
C17 O2 C14 C15 -174.6(3) no
C1 N1 C2 C3 0.6(5) no
C2 N1 C1 Br1 -179.0(3) no
C2 N1 C1 C5 -0.8(5) no
Br1 C1 C5 C4 179.22(15) no
Br1 C1 C5 C6 -3.3(4) no
N1 C1 C5 C4 1.1(4) no
N1 C1 C5 C6 178.6(3) no
N1 C2 C3 C4 -0.7(5) no
C2 C3 C4 C5 1.1(5) no
C3 C4 C5 C1 -1.2(4) no
C3 C4 C5 C6 -178.7(3) no
C1 C5 C6 C7 139.3(3) no
C4 C5 C6 C7 -43.4(4) no
C5 C6 C7 C8 -7.3(5) no
C5 C6 C7 C12 176.3(3) no
C6 C7 C8 C9 -125.8(3) no
C6 C7 C12 O1 -25.6(4) no
C6 C7 C12 C11 152.9(3) no
C8 C7 C12 O1 157.5(3) no
C8 C7 C12 C11 -23.9(4) no
C12 C7 C8 C9 50.7(3) no
C7 C8 C9 C10 -52.0(3) no
C8 C9 C10 C11 27.9(4) no
C8 C9 C10 C13 -153.9(3) no
C9 C10 C11 C12 0.4(4) no
C9 C10 C11 C16 179.0(3) no
C9 C10 C13 C14 -178.6(3) no
C11 C10 C13 C14 -0.4(4) no
C13 C10 C11 C12 -177.9(3) no
C13 C10 C11 C16 0.8(4) no
C10 C11 C12 O1 175.7(3) no
C10 C11 C12 C7 -2.8(4) no
C10 C11 C16 C15 -0.6(5) no
C12 C11 C16 C15 178.1(3) no
C16 C11 C12 O1 -2.9(5) no
C16 C11 C12 C7 178.5(3) no
C10 C13 C14 O2 179.4(3) no
C10 C13 C14 C15 -0.2(5) no
O2 C14 C15 C16 -179.3(3) no
C13 C14 C15 C16 0.4(5) no
C14 C15 C16 C11 0.0(5) no

_cod_database_fobs_code 2241718
